data_4072476
loop_
_publ_author_name
'Oshiki, Toshiyuki'
'Yamada, Atsushi'
'Kawai, Kimio'
'Arimitsu, Hirotaka'
'Takai, Kazuhiko'

_publ_section_title
;
 Alkyne Exchange Reactions of Silylalkyne Complexes of Tantalum:&#x00A0;
 Mechanistic Investigation and Its Application in the Preparation of New
 Tantalum Complexes Having Functional Alkynes (PhC&#x22EE;CR (R = COOMe,
 CONMe2))
;
_journal_issue 1
_journal_name_full Organometallics
_journal_page_first 173
_journal_paper_doi 10.1021/om060659z
_journal_volume 26
_journal_year 2007
_chemical_formula_moiety 'C14 H18 Cl3 O4 Ta '
_chemical_formula_sum 'C14 H18 Cl3 O4 Ta'
_chemical_formula_weight 537.60
_space_group_IT_number 9
_symmetry_cell_setting monoclinic
_symmetry_Int_Tables_number 9
_symmetry_space_group_name_Hall 'C -2yc'
_symmetry_space_group_name_H-M 'C 1 c 1'
_cell_angle_alpha 90
_cell_angle_beta 90.54(2)
_cell_angle_gamma 90
_cell_formula_units_Z 4
_cell_length_a 8.838(2)
_cell_length_b 19.349(2)
_cell_length_c 10.576(2)
_cell_measurement_reflns_used 25
_cell_measurement_temperature 293.2
_cell_measurement_theta_max 25.0
_cell_measurement_theta_min 24.9
_cell_volume 1808.5(6)
_computing_cell_refinement 'MSC/AFC Diffractometer Control'
_computing_data_collection 'MSC/AFC Diffractometer Control'
_computing_data_reduction 'teXsan Ver. 1.11'
_computing_publication_material 'teXsan Ver. 1.11'
_computing_structure_refinement 'teXsan Ver. 1.10'
_computing_structure_solution SIR97
_diffrn_measured_fraction_theta_full 1.0479
_diffrn_measured_fraction_theta_max 1.0479
_diffrn_measurement_device_type 'Rigaku AFC7R'
_diffrn_measurement_method w-2q
_diffrn_radiation_type 'Mo Ka'
_diffrn_radiation_wavelength 0.7107
_diffrn_reflns_av_R_equivalents 0.070
_diffrn_reflns_limit_h_max 11
_diffrn_reflns_limit_h_min 0
_diffrn_reflns_limit_k_max 25
_diffrn_reflns_limit_k_min 0
_diffrn_reflns_limit_l_max 13
_diffrn_reflns_limit_l_min -13
_diffrn_reflns_number 2286
_diffrn_reflns_theta_full 27.50
_diffrn_reflns_theta_max 27.50
_diffrn_standards_decay_% 0.29
_diffrn_standards_interval_count 150
_diffrn_standards_number 3
_exptl_absorpt_coefficient_mu 6.523
_exptl_absorpt_correction_T_max 0.999
_exptl_absorpt_correction_T_min 0.661
_exptl_absorpt_correction_type psi-scan
_exptl_absorpt_process_details '(North, Phillips & Mathews, 1968)'
_exptl_crystal_colour yellow
_exptl_crystal_density_diffrn 1.974
_exptl_crystal_density_method 'not measured'
_exptl_crystal_description needle
_exptl_crystal_size_max 0.600
_exptl_crystal_size_mid 0.300
_exptl_crystal_size_min 0.200
_refine_diff_density_max 3.66
_refine_diff_density_min -4.71
_refine_ls_extinction_coef 0.0017(4)
_refine_ls_extinction_method 'Zachariasen(1967) type 2 Gaussian isotropic'
_refine_ls_goodness_of_fit_ref 1.923
_refine_ls_hydrogen_treatment noref
_refine_ls_number_parameters 200
_refine_ls_number_reflns 2187
_refine_ls_R_factor_gt 0.0483
_refine_ls_shift/su_max 0.0128
_refine_ls_structure_factor_coef Fsqd
_refine_ls_weighting_details 'w = 1/[&#x00B4;s^2^(Fo^2^) + (0.06000(Max(Fo^2^,0) + 2Fc^2^)/3)^2^]'
_refine_ls_weighting_scheme calc
_refine_ls_wR_factor_ref 0.1249
_reflns_number_gt 2145
_reflns_number_total 2187
_reflns_threshold_expression F^2^>2.0&#x00B4;s(F^2^)
_cod_data_source_file om060659zsi20060721_085422.cif
_cod_data_source_block TaPhCCCO2MeCl3DME
_cod_original_cell_volume 1808.4(5)
_cod_original_formula_sum 'C14 H18 Cl3 O4 Ta '
_cod_database_code 4072476

loop_
_symmetry_equiv_pos_as_xyz
x,y,z
x,-y,1/2+z
1/2+x,1/2+y,z
1/2+x,1/2-y,1/2+z

loop_
_atom_site_label
_atom_site_type_symbol
_atom_site_fract_x
_atom_site_fract_y
_atom_site_fract_z
_atom_site_U_iso_or_equiv
_atom_site_adp_type
_atom_site_occupancy
_atom_site_calc_flag
Ta Ta 0.564(5) 0.19696(1) 0.199(4) 0.03057(9) Uani 1.00 d
Cl(1) Cl 0.586(5) 0.1460(2) -0.006(4) 0.0554(7) Uani 1.00 d
Cl(2) Cl 0.321(5) 0.2393(2) 0.186(4) 0.0495(6) Uani 1.00 d
Cl(3) Cl 0.616(5) 0.2746(1) 0.374(4) 0.0443(6) Uani 1.00 d
O(1) O 0.820(5) 0.2003(3) 0.186(4) 0.042(2) Uani 1.00 d
O(2) O 0.636(5) 0.2921(4) 0.079(4) 0.042(2) Uani 1.00 d
O(3) O 0.799(5) 0.0508(6) 0.419(4) 0.071(3) Uani 1.00 d
O(4) O 0.623(5) 0.0959(5) 0.541(4) 0.063(2) Uani 1.00 d
C(1) C 0.688(5) 0.0840(5) 0.430(4) 0.045(2) Uani 1.00 d
C(2) C 0.603(5) 0.1171(5) 0.324(4) 0.039(2) Uani 1.00 d
C(3) C 0.477(5) 0.1051(4) 0.258(4) 0.035(2) Uani 1.00 d
C(4) C 0.362(5) 0.0517(5) 0.245(4) 0.039(2) Uani 1.00 d
C(5) C 0.361(5) -0.0035(5) 0.330(4) 0.057(3) Uani 1.00 d
C(6) C 0.250(6) -0.0538(6) 0.310(4) 0.071(4) Uani 1.00 d
C(7) C 0.139(5) -0.0493(6) 0.215(4) 0.066(3) Uani 1.00 d
C(8) C 0.149(5) 0.0043(6) 0.135(4) 0.059(3) Uani 1.00 d
C(9) C 0.257(5) 0.0564(6) 0.143(4) 0.048(3) Uani 1.00 d
C(10) C 0.693(6) 0.065(1) 0.647(4) 0.088(5) Uani 1.00 d
C(11) C 0.916(5) 0.1442(6) 0.152(4) 0.055(3) Uani 1.00 d
C(12) C 0.884(5) 0.2681(6) 0.155(4) 0.047(3) Uani 1.00 d
C(13) C 0.797(5) 0.2967(6) 0.047(4) 0.049(3) Uani 1.00 d
C(14) C 0.547(5) 0.3196(9) -0.021(4) 0.073(4) Uani 1.00 d
H(1) H 0.4501 -0.0068 0.3938 0.0670 Uiso 1.00 calc
H(2) H 0.2669 -0.0931 0.3614 0.0850 Uiso 1.00 calc
H(3) H 0.0776 -0.0824 0.2041 0.0807 Uiso 1.00 calc
H(4) H 0.0955 0.0066 0.0645 0.0720 Uiso 1.00 calc
H(5) H 0.2771 0.0930 0.0803 0.0587 Uiso 1.00 calc
H(6) H 0.6568 0.0765 0.7183 0.1041 Uiso 1.00 calc
H(7) H 0.7120 0.0161 0.6339 0.1041 Uiso 1.00 calc
H(8) H 0.8122 0.0812 0.6518 0.1041 Uiso 1.00 calc
H(9) H 0.8868 0.1018 0.1718 0.0663 Uiso 1.00 calc
H(10) H 0.9501 0.1450 0.0606 0.0663 Uiso 1.00 calc
H(11) H 1.0276 0.1485 0.1927 0.0663 Uiso 1.00 calc
H(12) H 0.8945 0.2982 0.2224 0.0549 Uiso 1.00 calc
H(13) H 1.0051 0.2631 0.1291 0.0549 Uiso 1.00 calc
H(14) H 0.8338 0.2705 -0.0305 0.0631 Uiso 1.00 calc
H(15) H 0.8417 0.3435 0.0299 0.0631 Uiso 1.00 calc
H(16) H 0.5905 0.3667 -0.0371 0.0871 Uiso 1.00 calc
H(17) H 0.5817 0.2942 -0.0993 0.0871 Uiso 1.00 calc
H(18) H 0.4601 0.3166 -0.0027 0.0871 Uiso 1.00 calc

loop_
_atom_site_aniso_label
_atom_site_aniso_U_11
_atom_site_aniso_U_22
_atom_site_aniso_U_33
_atom_site_aniso_U_12
_atom_site_aniso_U_13
_atom_site_aniso_U_23
Ta 0.0296(2) 0.0279(2) 0.0342(2) -0.0033(2) 0.0011(1) -0.0001(2)
Cl(1) 0.066(2) 0.056(1) 0.044(1) -0.011(1) 0.004(1) -0.016(1)
Cl(2) 0.0339(10) 0.052(1) 0.062(1) 0.0065(10) -0.001(1) 0.008(1)
Cl(3) 0.057(1) 0.038(1) 0.038(1) -0.013(1) 0.0058(10) -0.0078(9)
O(1) 0.030(2) 0.034(3) 0.061(5) -0.003(2) 0.007(3) 0.004(3)
O(2) 0.051(4) 0.037(3) 0.039(4) -0.004(3) 0.011(3) 0.008(2)
O(3) 0.053(5) 0.084(7) 0.077(6) 0.026(4) 0.003(4) 0.016(5)
O(4) 0.069(6) 0.068(5) 0.053(4) 0.018(4) -0.004(4) 0.017(4)
C(1) 0.050(4) 0.032(4) 0.053(4) -0.006(3) -0.011(3) 0.015(3)
C(2) 0.042(4) 0.031(4) 0.045(5) 0.000(4) -0.003(3) 0.008(3)
C(3) 0.037(4) 0.025(3) 0.043(4) -0.002(3) 0.009(3) 0.002(3)
C(4) 0.035(4) 0.034(4) 0.048(4) -0.004(3) 0.002(3) -0.005(3)
C(5) 0.070(7) 0.033(4) 0.068(7) -0.003(4) -0.008(6) 0.010(4)
C(6) 0.094(10) 0.044(6) 0.076(8) -0.039(7) -0.001(6) 0.011(6)
C(7) 0.080(8) 0.052(6) 0.067(7) -0.037(6) 0.022(5) -0.010(5)
C(8) 0.054(6) 0.039(5) 0.085(8) -0.004(4) -0.022(6) -0.004(4)
C(9) 0.045(5) 0.045(5) 0.055(5) -0.003(4) -0.011(4) 0.000(4)
C(10) 0.078(10) 0.14(2) 0.052(7) 0.01(1) -0.019(7) 0.041(8)
C(11) 0.040(5) 0.050(6) 0.074(8) 0.017(4) 0.014(5) -0.001(5)
C(12) 0.038(5) 0.038(4) 0.064(6) -0.010(4) 0.000(4) 0.018(4)
C(13) 0.050(4) 0.047(6) 0.050(6) -0.006(4) 0.008(4) 0.013(4)
C(14) 0.072(9) 0.074(8) 0.073(9) -0.010(8) -0.032(7) 0.045(8)

loop_
_atom_type_symbol
_atom_type_description
_atom_type_scat_dispersion_real
_atom_type_scat_dispersion_imag
_atom_type_scat_source
C C 0.003 0.002
;International Tables for Crystallography
(1992, Vol. C, Tables 4.2.6.8 and 6.1.1.1)
;
H H 0.000 0.000
;International Tables for Crystallography
(1992, Vol. C, Table 6.1.1.2)
;
O O 0.011 0.006
;International Tables for Crystallography
(1992, Vol. C, Tables 4.2.6.8 and 6.1.1.1)
;
Ta Ta -0.705 6.523
;International Tables for Crystallography
(1992, Vol. C, Tables 4.2.6.8 and 6.1.1.1)
;
Cl Cl 0.148 0.159
;International Tables for Crystallography
(1992, Vol. C, Tables 4.2.6.8 and 6.1.1.1)
;

loop_
_geom_angle_atom_site_label_1
_geom_angle_atom_site_label_2
_geom_angle_atom_site_label_3
_geom_angle
_geom_angle_publ_flag
Cl(1) Ta Cl(2) 100.0(2) yes
Cl(1) Ta Cl(3) 158.6(1) yes
Cl(1) Ta O(1) 82.3(4) yes
Cl(1) Ta O(2) 78.8(3) yes
Cl(1) Ta C(2) 104.9(4) yes
Cl(1) Ta C(3) 87.3(4) yes
Cl(2) Ta Cl(3) 89.7(1) yes
Cl(2) Ta O(1) 156.4(3) yes
Cl(2) Ta O(2) 86.7(3) yes
Cl(2) Ta C(2) 117.1(4) yes
Cl(2) Ta C(3) 88.5(4) yes
Cl(3) Ta O(1) 81.3(3) yes
Cl(3) Ta O(2) 82.9(3) yes
Cl(3) Ta C(2) 87.1(4) yes
Cl(3) Ta C(3) 112.1(4) yes
O(1) Ta O(2) 70.6(4) yes
O(1) Ta C(2) 84.4(5) yes
O(1) Ta C(3) 115.1(4) yes
O(2) Ta C(2) 154.2(5) yes
O(2) Ta C(3) 164.2(5) yes
C(2) Ta C(3) 37.7(5) yes
Ta O(1) C(11) 126.2(9) yes
Ta O(1) C(12) 115.5(8) yes
C(11) O(1) C(12) 112(1) yes
Ta O(2) C(13) 116.3(9) yes
Ta O(2) C(14) 123(1) yes
C(13) O(2) C(14) 109(1) yes
C(1) O(4) C(10) 115(1) yes
O(3) C(1) O(4) 123(1) yes
O(3) C(1) C(2) 124(1) yes
O(4) C(1) C(2) 111(1) yes
Ta C(2) C(1) 152(1) yes
Ta C(2) C(3) 70.4(8) yes
C(1) C(2) C(3) 137(1) yes
Ta C(3) C(2) 71.9(8) yes
Ta C(3) C(4) 148(1) yes
C(2) C(3) C(4) 139(1) yes
C(3) C(4) C(5) 119(1) yes
C(3) C(4) C(9) 118(1) yes
C(5) C(4) C(9) 121(1) yes
C(4) C(5) C(6) 116(1) yes
C(4) C(5) H(1) 117.1 no
C(6) C(5) H(1) 125.7 no
C(5) C(6) C(7) 123(1) yes
C(5) C(6) H(2) 111.7 no
C(7) C(6) H(2) 124.6 no
C(6) C(7) C(8) 116(1) yes
C(6) C(7) H(3) 119.3 no
C(8) C(7) H(3) 123.6 no
C(7) C(8) C(9) 125(1) yes
C(7) C(8) H(4) 122.1 no
C(9) C(8) H(4) 112.0 no
C(4) C(9) C(8) 116(1) yes
C(4) C(9) H(5) 115.5 no
C(8) C(9) H(5) 127.6 no
O(4) C(10) H(6) 115.0 no
O(4) C(10) H(7) 111.9 no
O(4) C(10) H(8) 108.7 no
H(6) C(10) H(7) 117.4 no
H(6) C(10) H(8) 104.6 no
H(7) C(10) H(8) 97.0 no
O(1) C(11) H(9) 118.3 no
O(1) C(11) H(10) 114.2 no
O(1) C(11) H(11) 113.0 no
H(9) C(11) H(10) 108.8 no
H(9) C(11) H(11) 104.3 no
H(10) C(11) H(11) 95.5 no
O(1) C(12) C(13) 107(1) yes
O(1) C(12) H(12) 115.2 no
O(1) C(12) H(13) 110.9 no
C(13) C(12) H(12) 113.9 no
C(13) C(12) H(13) 109.9 no
H(12) C(12) H(13) 99.1 no
O(2) C(13) C(12) 107(1) yes
O(2) C(13) H(14) 118.4 no
O(2) C(13) H(15) 118.8 no
C(12) C(13) H(14) 105.3 no
C(12) C(13) H(15) 105.6 no
H(14) C(13) H(15) 99.9 no
O(2) C(14) H(16) 104.8 no
O(2) C(14) H(17) 105.0 no
O(2) C(14) H(18) 108.3 no
H(16) C(14) H(17) 100.8 no
H(16) C(14) H(18) 118.6 no
H(17) C(14) H(18) 117.9 no

loop_
_geom_bond_atom_site_label_1
_geom_bond_atom_site_label_2
_geom_bond_distance
_geom_bond_publ_flag
Ta Cl(1) 2.396(4) yes
Ta Cl(2) 2.302(4) yes
Ta Cl(3) 2.421(3) yes
Ta O(1) 2.26(1) yes
Ta O(2) 2.327(10) yes
Ta C(2) 2.06(1) yes
Ta C(3) 2.04(1) yes
O(1) C(11) 1.43(2) yes
O(1) C(12) 1.47(2) yes
O(2) C(13) 1.47(2) yes
O(2) C(14) 1.42(2) yes
O(3) C(1) 1.18(2) yes
O(4) C(1) 1.33(2) yes
O(4) C(10) 1.42(2) yes
C(1) C(2) 1.49(2) yes
C(2) C(3) 1.32(2) yes
C(3) C(4) 1.45(2) yes
C(4) C(5) 1.39(2) yes
C(4) C(9) 1.42(2) yes
C(5) C(6) 1.40(2) yes
C(5) H(1) 1.036 no
C(6) C(7) 1.41(3) yes
C(6) H(2) 0.944 no
C(7) C(8) 1.34(3) yes
C(7) H(3) 0.844 no
C(8) C(9) 1.39(2) yes
C(8) H(4) 0.884 no
C(9) H(5) 0.991 no
C(10) H(6) 0.849 no
C(10) H(7) 0.966 no
C(10) H(8) 1.102 no
C(11) H(9) 0.885 no
C(11) H(10) 1.020 no
C(11) H(11) 1.075 no
C(12) C(13) 1.48(3) yes
C(12) H(12) 0.925 no
C(12) H(13) 1.108 no
C(13) H(14) 1.019 no
C(13) H(15) 1.006 no
C(14) H(16) 1.003 no
C(14) H(17) 1.010 no
C(14) H(18) 0.797 no

loop_
_geom_torsion_atom_site_label_1
_geom_torsion_atom_site_label_2
_geom_torsion_atom_site_label_3
_geom_torsion_atom_site_label_4
_geom_torsion
_geom_torsion_publ_flag
Ta O(1) C(12) C(13) -46(1) yes
Ta O(2) C(13) C(12) -34(1) yes
Ta C(2) C(1) O(3) -85(2) yes
Ta C(2) C(1) O(4) 94(2) yes
Ta C(2) C(3) C(4) 177(1) yes
Ta C(3) C(2) C(1) 175(2) yes
Ta C(3) C(4) C(5) -176(1) yes
Ta C(3) C(4) C(9) 5(2) yes
Cl(1) Ta O(1) C(11) -49(1) yes
Cl(1) Ta O(1) C(12) 102(1) yes
Cl(1) Ta O(2) C(13) -77(1) yes
Cl(1) Ta O(2) C(14) 63(1) yes
Cl(1) Ta C(2) C(1) 121(2) yes
Cl(1) Ta C(2) C(3) -64.9(8) yes
Cl(1) Ta C(3) C(2) 118.8(8) yes
Cl(1) Ta C(3) C(4) -57(1) yes
Cl(2) Ta O(1) C(11) -147(1) yes
Cl(2) Ta O(1) C(12) 4(1) yes
Cl(2) Ta O(2) C(13) -178(1) yes
Cl(2) Ta O(2) C(14) -37(1) yes
Cl(2) Ta C(2) C(1) -128(2) yes
Cl(2) Ta C(2) C(3) 44.8(9) yes
Cl(2) Ta C(3) C(2) -141.2(8) yes
Cl(2) Ta C(3) C(4) 42(1) yes
Cl(3) Ta O(1) C(11) 143(1) yes
Cl(3) Ta O(1) C(12) -64(1) yes
Cl(3) Ta O(2) C(13) 91(1) yes
Cl(3) Ta O(2) C(14) -127(1) yes
Cl(3) Ta C(2) C(1) -40(2) yes
Cl(3) Ta C(2) C(3) 133.0(8) yes
Cl(3) Ta C(3) C(2) -52.1(9) yes
Cl(3) Ta C(3) C(4) 131(1) yes
O(1) Ta O(2) C(13) 7(1) yes
O(1) Ta O(2) C(14) 148(1) yes
O(1) Ta C(2) C(1) 41(2) yes
O(1) Ta C(2) C(3) -145.5(9) yes
O(1) Ta C(3) C(2) 38.6(10) yes
O(1) Ta C(3) C(4) -137(1) yes
O(1) C(12) C(13) O(2) 50(1) yes
O(2) Ta O(1) C(11) -130(1) yes
O(2) Ta O(1) C(12) 21(1) yes
O(2) Ta C(2) C(1) 26(3) yes
O(2) Ta C(2) C(3) -159.9(9) yes
O(2) Ta C(3) C(2) 146(1) yes
O(2) Ta C(3) C(4) -29(3) yes
O(3) C(1) O(4) C(10) -1(2) yes
O(3) C(1) C(2) C(3) 103(2) yes
O(4) C(1) C(2) C(3) -76(2) yes
C(1) C(2) Ta C(3) -173(2) yes
C(1) C(2) C(3) C(4) -7(3) yes
C(2) Ta O(1) C(11) 55(1) yes
C(2) Ta O(1) C(12) -152(1) yes
C(2) Ta O(2) C(13) 23(1) yes
C(2) Ta O(2) C(14) 164(1) yes
C(2) Ta C(3) C(4) -176(2) yes
C(2) C(1) O(4) C(10) 178(1) yes
C(2) C(3) C(4) C(5) 8(2) yes
C(2) C(3) C(4) C(9) -169(1) yes
C(3) Ta O(1) C(11) 33(1) yes
C(3) Ta O(1) C(12) -174(1) yes
C(3) Ta O(2) C(13) -106(1) yes
C(3) Ta O(2) C(14) 34(2) yes
C(3) C(4) C(5) C(6) -178(1) yes
C(3) C(4) C(9) C(8) -179(1) yes
C(4) C(5) C(6) C(7) -2(3) yes
C(4) C(9) C(8) C(7) 0(2) yes
C(5) C(4) C(9) C(8) 2(2) yes
C(5) C(6) C(7) C(8) 4(3) yes
C(6) C(5) C(4) C(9) 0(2) yes
C(6) C(7) C(8) C(9) -2(3) yes
C(11) O(1) C(12) C(13) 108(1) yes
C(12) C(13) O(2) C(14) 179(1) yes
C(12) C(13) O(2) C(14) 179(1) yes
